data_4029563
loop_
_publ_author_name
'Belani, Jitendra D.'
'Rychnovsky, Scott D.'

_publ_section_title
;
 A concise synthesis of ent-Cholesterol.
;
_journal_issue 7
_journal_name_full 'The Journal of organic chemistry'
_journal_page_first 2768
_journal_page_last 2773
_journal_paper_doi 10.1021/jo702694g
_journal_volume 73
_journal_year 2008
_chemical_formula_sum 'C25 H38 O3 S'
_chemical_formula_weight 418.61
_chemical_name_systematic
; 
 ? 
;
_space_group_IT_number 4
_symmetry_cell_setting monoclinic
_symmetry_space_group_name_Hall 'P 2yb'
_symmetry_space_group_name_H-M 'P 1 21 1'
_atom_sites_solution_hydrogens difmap
_atom_sites_solution_primary direct
_atom_sites_solution_secondary difmap
_audit_creation_method SHELXTL
_cell_angle_alpha 90.00
_cell_angle_beta 100.200(2)
_cell_angle_gamma 90.00
_cell_formula_units_Z 2
_cell_length_a 8.2207(7)
_cell_length_b 10.1241(9)
_cell_length_c 14.7603(13)
_cell_measurement_temperature 163(2)
_cell_volume 1209.04(18)
_computing_cell_refinement 'Bruker SMART/SAINT'
_computing_data_collection 'Bruker SMART'
_computing_data_reduction 'Bruker SAINT'
_computing_molecular_graphics 'Bruker SHELXTL'
_computing_publication_material 'Bruker SHELXTL'
_computing_structure_refinement 'Bruker SHELXTL'
_computing_structure_solution 'Bruker SHELXTL'
_diffrn_ambient_temperature 163(2)
_diffrn_measured_fraction_theta_full 0.992
_diffrn_measured_fraction_theta_max 0.992
_diffrn_measurement_device_type 'CCD area detector'
_diffrn_measurement_method 'phi and omega scans'
_diffrn_radiation_monochromator graphite
_diffrn_radiation_source 'normal-focus sealed tube'
_diffrn_radiation_type MoK\a
_diffrn_radiation_wavelength 0.71073
_diffrn_reflns_av_R_equivalents 0.0231
_diffrn_reflns_av_sigmaI/netI 0.0307
_diffrn_reflns_limit_h_max 10
_diffrn_reflns_limit_h_min -10
_diffrn_reflns_limit_k_max 13
_diffrn_reflns_limit_k_min -13
_diffrn_reflns_limit_l_max 19
_diffrn_reflns_limit_l_min -19
_diffrn_reflns_number 13356
_diffrn_reflns_theta_full 28.31
_diffrn_reflns_theta_max 28.31
_diffrn_reflns_theta_min 2.45
_diffrn_standards_decay_% '< 1.0'
_diffrn_standards_interval_count 'initial 50 frames recollected'
_diffrn_standards_number '50 frames'
_exptl_absorpt_coefficient_mu 0.156
_exptl_absorpt_correction_T_max 0.9877
_exptl_absorpt_correction_T_min 0.9432
_exptl_absorpt_correction_type multi-scan
_exptl_absorpt_process_details 'Bruker SADABS'
_exptl_crystal_colour colorless
_exptl_crystal_density_diffrn 1.150
_exptl_crystal_density_meas ?
_exptl_crystal_density_method 'not measured'
_exptl_crystal_description plate
_exptl_crystal_F_000 456
_exptl_crystal_size_max 0.38
_exptl_crystal_size_mid 0.37
_exptl_crystal_size_min 0.08
_refine_diff_density_max 0.313
_refine_diff_density_min -0.198
_refine_diff_density_rms 0.036
_refine_ls_abs_structure_details 'Flack H D (1983), Acta Cryst. A39, 876-881'
_refine_ls_abs_structure_Flack 0.02(4)
_refine_ls_extinction_method none
_refine_ls_goodness_of_fit_ref 1.037
_refine_ls_hydrogen_treatment refall
_refine_ls_matrix_type full
_refine_ls_number_parameters 414
_refine_ls_number_reflns 5733
_refine_ls_number_restraints 1
_refine_ls_restrained_S_all 1.037
_refine_ls_R_factor_all 0.0339
_refine_ls_R_factor_gt 0.0299
_refine_ls_shift/su_max 0.001
_refine_ls_shift/su_mean 0.000
_refine_ls_structure_factor_coef Fsqd
_refine_ls_weighting_details 'calc w=1/[\s^2^(Fo^2^)+(0.0502P)^2^+0.0333P] where P=(Fo^2^+2Fc^2^)/3'
_refine_ls_weighting_scheme calc
_refine_ls_wR_factor_gt 0.0747
_refine_ls_wR_factor_ref 0.0772
_reflns_number_gt 5357
_reflns_number_total 5733
_reflns_threshold_expression >2sigma(I)
_cod_data_source_file jo702694g-file002.cif
_cod_data_source_block sdr18
_cod_depositor_comments
;
The following automatic conversions were performed:

'_symmetry_cell_setting' value 'Monoclinic' changed to 'monoclinic'
according to
/usr/data/users/saulius/automatic-downloads/retrospective/ACS/lib/dictionaries/cif_core.dic
dictionary named 'cif_core.dic' version 2.4.2 from 2011-04-26.

Automatic conversion script
Id: cif_fix_values 2281 2013-09-26 08:29:07Z andrius 

The following automatic conversions were performed:

'_exptl_crystal_density_meas' value 'n/a' was changed to '?' - the
value is perceived as not measured.

Automatic conversion script
Id: cif_fix_values 3008 2015-01-20 13:52:24Z robertas 
;
_cod_original_sg_symbol_H-M P2(1)
_cod_database_code 4029563

loop_
_symmetry_equiv_pos_as_xyz
'x, y, z'
'-x, y+1/2, -z'

loop_
_atom_site_label
_atom_site_type_symbol
_atom_site_fract_x
_atom_site_fract_y
_atom_site_fract_z
_atom_site_U_iso_or_equiv
_atom_site_adp_type
_atom_site_occupancy
_atom_site_symmetry_multiplicity
_atom_site_calc_flag
S1 S 0.48272(3) 0.17884(3) 0.48072(2) 0.01884(8) Uani 1 1 d
O1 O 0.31043(12) 0.28435(12) 0.68826(8) 0.0331(3) Uani 1 1 d
O2 O 0.39946(12) 0.06970(10) 0.42863(7) 0.0264(2) Uani 1 1 d
O3 O 0.40687(11) 0.30786(10) 0.46903(7) 0.0250(2) Uani 1 1 d
C1 C 0.66875(17) 0.37862(15) 0.84738(10) 0.0245(3) Uani 1 1 d
C2 C 0.51765(17) 0.42125(16) 0.77573(11) 0.0254(3) Uani 1 1 d
C3 C 0.45518(16) 0.31458(14) 0.70689(9) 0.0229(3) Uani 1 1 d
C4 C 0.58819(16) 0.24661(13) 0.66257(9) 0.0199(3) Uani 1 1 d
C5 C 0.72868(15) 0.20335(13) 0.74062(9) 0.0202(3) Uani 1 1 d
C6 C 0.87688(17) 0.13156(16) 0.71383(11) 0.0274(3) Uani 1 1 d
C7 C 1.01252(17) 0.14652(14) 0.80107(10) 0.0244(3) Uani 1 1 d
C8 C 0.94863(16) 0.24733(13) 0.86593(9) 0.0198(3) Uani 1 1 d
C9 C 0.80581(15) 0.32049(13) 0.80114(9) 0.0188(2) Uani 1 1 d
C10 C 0.87893(18) 0.42537(14) 0.74472(11) 0.0246(3) Uani 1 1 d
C11 C 1.08909(16) 0.33277(14) 0.91999(10) 0.0233(3) Uani 1 1 d
C12 C 1.0256(2) 0.43339(19) 0.98181(14) 0.0369(4) Uani 1 1 d
C13 C 1.22368(19) 0.24614(15) 0.97663(11) 0.0283(3) Uani 1 1 d
C14 C 1.37189(17) 0.32492(16) 1.02637(11) 0.0271(3) Uani 1 1 d
C15 C 1.5116(2) 0.23955(16) 1.07646(12) 0.0320(3) Uani 1 1 d
C16 C 1.65961(18) 0.31780(16) 1.12751(11) 0.0304(3) Uani 1 1 d
C17 C 1.6140(3) 0.4022(2) 1.20437(15) 0.0454(5) Uani 1 1 d
C18 C 1.8021(3) 0.2257(2) 1.16532(17) 0.0474(5) Uani 1 1 d
C19 C 0.51393(17) 0.13402(14) 0.59908(9) 0.0223(3) Uani 1 1 d
C20 C 0.68466(14) 0.19092(15) 0.45564(8) 0.0199(2) Uani 1 1 d
C21 C 0.7681(2) 0.07623(16) 0.44117(10) 0.0271(3) Uani 1 1 d
C22 C 0.9265(2) 0.0867(2) 0.42143(12) 0.0359(4) Uani 1 1 d
C23 C 0.99765(18) 0.2098(2) 0.41537(11) 0.0373(4) Uani 1 1 d
C24 C 0.91370(19) 0.32299(19) 0.43024(11) 0.0340(4) Uani 1 1 d
C25 C 0.75506(17) 0.31529(15) 0.45107(10) 0.0251(3) Uani 1 1 d
H1A H 0.702(2) 0.4563(18) 0.8865(13) 0.031(5) Uiso 1 1 d
H1B H 0.6320(19) 0.3119(17) 0.8903(11) 0.023(4) Uiso 1 1 d
H2A H 0.544(2) 0.4931(19) 0.7394(12) 0.026(4) Uiso 1 1 d
H2B H 0.420(2) 0.4460(19) 0.8022(13) 0.031(5) Uiso 1 1 d
H4A H 0.6327(18) 0.3185(15) 0.6278(10) 0.012(3) Uiso 1 1 d
H5A H 0.678(2) 0.147(2) 0.7844(13) 0.036(5) Uiso 1 1 d
H6A H 0.9127(18) 0.173(2) 0.6590(11) 0.027(4) Uiso 1 1 d
H6B H 0.849(2) 0.045(2) 0.6962(14) 0.035(5) Uiso 1 1 d
H7A H 1.117(2) 0.1712(19) 0.7840(11) 0.027(4) Uiso 1 1 d
H7B H 1.033(2) 0.0596(19) 0.8307(12) 0.031(5) Uiso 1 1 d
H8A H 0.8921(18) 0.2010(17) 0.9125(11) 0.018(4) Uiso 1 1 d
H10A H 0.925(2) 0.4948(19) 0.7807(12) 0.025(4) Uiso 1 1 d
H10B H 0.972(2) 0.3879(18) 0.7215(13) 0.032(5) Uiso 1 1 d
H10C H 0.800(2) 0.4587(18) 0.6991(13) 0.028(4) Uiso 1 1 d
H11A H 1.142(2) 0.3801(18) 0.8729(13) 0.028(4) Uiso 1 1 d
H12A H 1.112(2) 0.4879(19) 1.0167(13) 0.030(5) Uiso 1 1 d
H12B H 0.952(2) 0.493(2) 0.9446(14) 0.037(5) Uiso 1 1 d
H12C H 0.971(3) 0.390(2) 1.0244(16) 0.043(6) Uiso 1 1 d
H13A H 1.262(2) 0.187(2) 0.9337(12) 0.030(4) Uiso 1 1 d
H13B H 1.175(2) 0.199(2) 1.0190(14) 0.045(5) Uiso 1 1 d
H14A H 1.337(2) 0.3848(19) 1.0691(13) 0.030(5) Uiso 1 1 d
H14B H 1.413(2) 0.378(2) 0.9840(14) 0.038(5) Uiso 1 1 d
H15A H 1.548(2) 0.190(2) 1.0322(13) 0.034(5) Uiso 1 1 d
H15B H 1.467(2) 0.188(2) 1.1189(14) 0.042(5) Uiso 1 1 d
H16A H 1.696(2) 0.380(2) 1.0849(14) 0.041(5) Uiso 1 1 d
H17A H 1.709(3) 0.450(2) 1.2443(16) 0.053(6) Uiso 1 1 d
H17B H 1.528(3) 0.473(3) 1.1772(17) 0.061(7) Uiso 1 1 d
H17C H 1.559(3) 0.349(2) 1.2420(15) 0.047(6) Uiso 1 1 d
H18A H 1.759(3) 0.174(3) 1.2151(18) 0.066(7) Uiso 1 1 d
H18B H 1.831(3) 0.176(3) 1.1165(16) 0.053(6) Uiso 1 1 d
H18C H 1.903(3) 0.265(3) 1.1897(16) 0.057(6) Uiso 1 1 d
H19A H 0.582(2) 0.0594(19) 0.6024(12) 0.026(4) Uiso 1 1 d
H19B H 0.398(2) 0.113(2) 0.6099(14) 0.042(5) Uiso 1 1 d
H21A H 0.719(2) -0.0045(18) 0.4460(12) 0.022(4) Uiso 1 1 d
H22A H 0.980(3) 0.013(2) 0.4140(15) 0.047(6) Uiso 1 1 d
H23A H 1.104(2) 0.2145(19) 0.3996(13) 0.038(5) Uiso 1 1 d
H24A H 0.960(2) 0.410(2) 0.4235(14) 0.037(5) Uiso 1 1 d
H25A H 0.694(2) 0.3929(19) 0.4643(13) 0.030(5) Uiso 1 1 d

loop_
_atom_site_aniso_label
_atom_site_aniso_U_11
_atom_site_aniso_U_22
_atom_site_aniso_U_33
_atom_site_aniso_U_23
_atom_site_aniso_U_13
_atom_site_aniso_U_12
S1 0.01558(12) 0.01832(14) 0.02148(14) -0.00230(13) 0.00019(10) -0.00097(12)
O1 0.0209(5) 0.0401(6) 0.0388(6) -0.0055(5) 0.0068(4) -0.0027(4)
O2 0.0232(5) 0.0263(5) 0.0273(5) -0.0047(4) -0.0019(4) -0.0061(4)
O3 0.0191(4) 0.0241(5) 0.0307(5) -0.0004(4) 0.0010(4) 0.0033(4)
C1 0.0239(6) 0.0272(7) 0.0219(7) -0.0035(6) 0.0023(5) 0.0054(5)
C2 0.0233(7) 0.0278(7) 0.0247(7) -0.0027(6) 0.0033(6) 0.0054(6)
C3 0.0238(6) 0.0234(7) 0.0218(6) 0.0033(6) 0.0051(5) 0.0022(5)
C4 0.0214(6) 0.0194(6) 0.0191(6) -0.0003(5) 0.0043(5) -0.0026(5)
C5 0.0208(5) 0.0195(7) 0.0205(6) -0.0002(5) 0.0040(5) -0.0011(5)
C6 0.0250(7) 0.0282(7) 0.0280(7) -0.0083(6) 0.0019(5) 0.0053(6)
C7 0.0230(6) 0.0211(7) 0.0280(7) -0.0017(5) 0.0011(5) 0.0029(5)
C8 0.0218(6) 0.0166(6) 0.0206(6) 0.0022(5) 0.0030(5) 0.0009(5)
C9 0.0207(6) 0.0174(6) 0.0182(6) 0.0011(5) 0.0033(4) 0.0006(5)
C10 0.0253(7) 0.0205(6) 0.0261(7) 0.0058(6) -0.0004(6) -0.0031(6)
C11 0.0233(6) 0.0205(6) 0.0245(6) 0.0003(6) -0.0001(5) 0.0005(5)
C12 0.0330(9) 0.0347(8) 0.0389(11) -0.0135(8) -0.0050(7) 0.0067(7)
C13 0.0288(7) 0.0224(7) 0.0305(8) 0.0026(6) -0.0038(6) 0.0002(6)
C14 0.0238(6) 0.0257(7) 0.0297(7) 0.0034(6) -0.0011(5) -0.0002(6)
C15 0.0317(8) 0.0264(7) 0.0338(8) 0.0037(7) -0.0055(7) 0.0009(6)
C16 0.0254(7) 0.0328(8) 0.0306(7) 0.0050(7) -0.0020(6) -0.0011(6)
C17 0.0344(9) 0.0609(13) 0.0380(10) -0.0111(9) -0.0016(8) -0.0058(9)
C18 0.0331(9) 0.0471(10) 0.0536(12) 0.0047(10) -0.0155(8) 0.0043(8)
C19 0.0236(6) 0.0208(6) 0.0224(6) -0.0011(5) 0.0038(5) -0.0045(5)
C20 0.0168(5) 0.0237(6) 0.0184(5) -0.0017(6) 0.0010(4) 0.0017(5)
C21 0.0320(7) 0.0256(7) 0.0239(7) -0.0015(6) 0.0049(6) 0.0047(6)
C22 0.0314(8) 0.0487(10) 0.0287(8) 0.0007(7) 0.0085(6) 0.0195(7)
C23 0.0193(6) 0.0650(13) 0.0277(7) -0.0011(7) 0.0043(5) 0.0024(7)
C24 0.0260(7) 0.0444(10) 0.0315(8) -0.0032(8) 0.0052(6) -0.0128(7)
C25 0.0221(6) 0.0246(7) 0.0284(7) -0.0025(6) 0.0041(5) -0.0023(6)

loop_
_atom_type_symbol
_atom_type_description
_atom_type_scat_dispersion_real
_atom_type_scat_dispersion_imag
_atom_type_scat_source
C C 0.0033 0.0016 'International Tables Vol C Tables 4.2.6.8 and 6.1.1.4'
H H 0.0000 0.0000 'International Tables Vol C Tables 4.2.6.8 and 6.1.1.4'
O O 0.0106 0.0060 'International Tables Vol C Tables 4.2.6.8 and 6.1.1.4'
S S 0.1246 0.1234 'International Tables Vol C Tables 4.2.6.8 and 6.1.1.4'

loop_
_geom_angle_atom_site_label_1
_geom_angle_atom_site_label_2
_geom_angle_atom_site_label_3
_geom_angle
O3 S1 O2 118.26(6)
O3 S1 C20 108.29(6)
O2 S1 C20 108.35(6)
O3 S1 C19 109.40(7)
O2 S1 C19 107.42(6)
C20 S1 C19 104.23(6)
C9 C1 C2 111.58(11)
C3 C2 C1 113.44(12)
O1 C3 C2 122.46(13)
O1 C3 C4 122.38(13)
C2 C3 C4 115.16(11)
C19 C4 C3 110.97(11)
C19 C4 C5 114.20(11)
C3 C4 C5 107.75(10)
C6 C5 C4 117.83(11)
C6 C5 C9 104.42(10)
C4 C5 C9 112.86(10)
C5 C6 C7 103.11(11)
C8 C7 C6 107.66(11)
C11 C8 C7 112.49(11)
C11 C8 C9 117.50(11)
C7 C8 C9 103.51(10)
C1 C9 C10 111.39(12)
C1 C9 C5 106.97(10)
C10 C9 C5 112.06(11)
C1 C9 C8 116.15(11)
C10 C9 C8 109.61(11)
C5 C9 C8 100.15(10)
C12 C11 C13 110.27(13)
C12 C11 C8 112.33(12)
C13 C11 C8 111.16(11)
C14 C13 C11 113.49(12)
C15 C14 C13 113.94(13)
C14 C15 C16 114.24(13)
C17 C16 C18 110.25(16)
C17 C16 C15 112.22(15)
C18 C16 C15 110.82(14)
C4 C19 S1 112.55(10)
C21 C20 C25 121.97(12)
C21 C20 S1 118.92(12)
C25 C20 S1 119.11(11)
C20 C21 C22 118.52(15)
C23 C22 C21 120.30(16)
C24 C23 C22 120.63(14)
C23 C24 C25 120.26(16)
C20 C25 C24 118.32(14)

loop_
_geom_bond_atom_site_label_1
_geom_bond_atom_site_label_2
_geom_bond_distance
S1 O3 1.4445(10)
S1 O2 1.4471(10)
S1 C20 1.7679(12)
S1 C19 1.7791(14)
O1 C3 1.2122(17)
C1 C9 1.5343(18)
C1 C2 1.543(2)
C2 C3 1.509(2)
C3 C4 1.5331(18)
C4 C19 1.5322(19)
C4 C5 1.5433(18)
C5 C6 1.5296(19)
C5 C9 1.5511(17)
C6 C7 1.5543(19)
C7 C8 1.5531(19)
C8 C11 1.5466(18)
C8 C9 1.5633(18)
C9 C10 1.5362(19)
C11 C12 1.521(2)
C11 C13 1.5378(19)
C13 C14 1.531(2)
C14 C15 1.521(2)
C15 C16 1.533(2)
C16 C17 1.519(3)
C16 C18 1.524(2)
C20 C21 1.384(2)
C20 C25 1.392(2)
C21 C22 1.388(2)
C22 C23 1.386(3)
C23 C24 1.376(3)
C24 C25 1.394(2)

loop_
_geom_torsion_atom_site_label_1
_geom_torsion_atom_site_label_2
_geom_torsion_atom_site_label_3
_geom_torsion_atom_site_label_4
_geom_torsion
C9 C1 C2 C3 51.49(17)
C1 C2 C3 O1 131.19(15)
C1 C2 C3 C4 -48.47(17)
O1 C3 C4 C19 -3.58(18)
C2 C3 C4 C19 176.09(12)
O1 C3 C4 C5 -129.28(14)
C2 C3 C4 C5 50.39(15)
C19 C4 C5 C6 55.77(16)
C3 C4 C5 C6 179.54(12)
C19 C4 C5 C9 177.66(11)
C3 C4 C5 C9 -58.57(14)
C4 C5 C6 C7 161.58(12)
C9 C5 C6 C7 35.46(14)
C5 C6 C7 C8 -10.57(15)
C6 C7 C8 C11 -145.59(12)
C6 C7 C8 C9 -17.75(14)
C2 C1 C9 C10 65.85(16)
C2 C1 C9 C5 -56.92(15)
C2 C1 C9 C8 -167.72(12)
C6 C5 C9 C1 -167.94(11)
C4 C5 C9 C1 62.89(13)
C6 C5 C9 C10 69.71(14)
C4 C5 C9 C10 -59.47(14)
C6 C5 C9 C8 -46.42(13)
C4 C5 C9 C8 -175.60(10)
C11 C8 C9 C1 -82.24(15)
C7 C8 C9 C1 153.11(12)
C11 C8 C9 C10 45.08(16)
C7 C8 C9 C10 -79.57(13)
C11 C8 C9 C5 163.04(11)
C7 C8 C9 C5 38.39(12)
C7 C8 C11 C12 178.73(13)
C9 C8 C11 C12 58.69(17)
C7 C8 C11 C13 -57.18(16)
C9 C8 C11 C13 -177.21(12)
C12 C11 C13 C14 -58.76(19)
C8 C11 C13 C14 175.99(13)
C11 C13 C14 C15 -175.45(14)
C13 C14 C15 C16 -179.24(14)
C14 C15 C16 C17 63.5(2)
C14 C15 C16 C18 -172.80(16)
C3 C4 C19 S1 101.88(11)
C5 C4 C19 S1 -136.10(10)
O3 S1 C19 C4 -45.53(11)
O2 S1 C19 C4 -175.07(10)
C20 S1 C19 C4 70.10(11)
O3 S1 C20 C21 -165.19(11)
O2 S1 C20 C21 -35.77(12)
C19 S1 C20 C21 78.41(12)
O3 S1 C20 C25 14.84(12)
O2 S1 C20 C25 144.26(11)
C19 S1 C20 C25 -101.56(12)
C25 C20 C21 C22 -0.1(2)
S1 C20 C21 C22 179.94(12)
C20 C21 C22 C23 -0.8(2)
C21 C22 C23 C24 1.1(2)
C22 C23 C24 C25 -0.4(2)
C21 C20 C25 C24 0.7(2)
S1 C20 C25 C24 -179.32(11)
C23 C24 C25 C20 -0.4(2)
